data_4338332
loop_
_publ_author_name
'Chi, Ying-Nan'
'Shen, Pan-Pan'
'Cui, Feng-Yun'
'Lin, Zheng-Guo'
'Chen, Shi-Lu'
'Hu, Chang-Wen'

_publ_section_title
;
 Symmetry Breaking of \a-[H2W12O40](6-) Depends on the Transformation of
 Isopolyoxotungstates.
;
_journal_issue 10
_journal_name_full 'Inorganic chemistry'
_journal_page_first 5029
_journal_page_last 5036
_journal_paper_doi 10.1021/ic500062j
_journal_volume 53
_journal_year 2014
_chemical_formula_sum 'C60 H42 Cu3 N12 O43 W12'
_chemical_formula_weight 4015.88
_chemical_name_systematic
; 
 ? 
;
_space_group_IT_number 19
_symmetry_space_group_name_Hall 'P 2ac 2ab'
_symmetry_space_group_name_H-M 'P 21 21 21'
_atom_sites_solution_hydrogens geom
_atom_sites_solution_primary direct
_atom_sites_solution_secondary difmap
_audit_creation_method SHELXL-97
_cell_angle_alpha 90.00
_cell_angle_beta 90.00
_cell_angle_gamma 90.00
_cell_formula_units_Z 4
_cell_length_a 12.1688(4)
_cell_length_b 25.2260(9)
_cell_length_c 28.0399(10)
_cell_measurement_temperature 296(2)
_cell_volume 8607.4(5)
_computing_structure_refinement 'SHELXL-97 (Sheldrick, 1997)'
_computing_structure_solution 'SHELXS-97 (Sheldrick, 1990)'
_diffrn_ambient_temperature 296(2)
_diffrn_measured_fraction_theta_full 0.992
_diffrn_measured_fraction_theta_max 0.992
_diffrn_radiation_monochromator graphite
_diffrn_radiation_source 'fine-focus sealed tube'
_diffrn_radiation_type MoK\a
_diffrn_radiation_wavelength 0.71073
_diffrn_reflns_av_R_equivalents 0.0404
_diffrn_reflns_av_sigmaI/netI 0.0509
_diffrn_reflns_limit_h_max 14
_diffrn_reflns_limit_h_min -9
_diffrn_reflns_limit_k_max 29
_diffrn_reflns_limit_k_min -30
_diffrn_reflns_limit_l_max 30
_diffrn_reflns_limit_l_min -33
_diffrn_reflns_number 42786
_diffrn_reflns_theta_full 25.02
_diffrn_reflns_theta_max 25.02
_diffrn_reflns_theta_min 1.09
_exptl_absorpt_coefficient_mu 16.780
_exptl_absorpt_correction_T_max 0.2380
_exptl_absorpt_correction_T_min 0.1196
_exptl_absorpt_correction_type multi-scan
_exptl_crystal_density_diffrn 3.099
_exptl_crystal_density_method 'not measured'
_exptl_crystal_F_000 7220
_exptl_crystal_size_max 0.22
_exptl_crystal_size_mid 0.16
_exptl_crystal_size_min 0.12
_refine_diff_density_max 1.563
_refine_diff_density_min -1.476
_refine_diff_density_rms 0.380
_refine_ls_abs_structure_details 'Flack H D (1983), Acta Cryst. A39, 876-881'
_refine_ls_abs_structure_Flack 0.005(12)
_refine_ls_extinction_method none
_refine_ls_goodness_of_fit_ref 1.158
_refine_ls_hydrogen_treatment mixed
_refine_ls_matrix_type full
_refine_ls_number_parameters 1171
_refine_ls_number_reflns 15078
_refine_ls_number_restraints 3384
_refine_ls_restrained_S_all 1.061
_refine_ls_R_factor_all 0.0383
_refine_ls_R_factor_gt 0.0313
_refine_ls_shift/su_max 0.018
_refine_ls_shift/su_mean 0.002
_refine_ls_structure_factor_coef Fsqd
_refine_ls_weighting_details 'calc w=1/[\s^2^(Fo^2^)+(0.0608P)^2^+16.2427P] where P=(Fo^2^+2Fc^2^)/3'
_refine_ls_weighting_scheme calc
_refine_ls_wR_factor_gt 0.0802
_refine_ls_wR_factor_ref 0.1096
_reflns_number_gt 13839
_reflns_number_total 15078
_reflns_threshold_expression >2sigma(I)
_cod_data_source_file ic500062j_si_002.cif
_cod_data_source_block compound_1a
_cod_depositor_comments 'Adding full bibliography for 4338332--4338336.cif.'
_cod_original_sg_symbol_H-M P212121
_cod_database_code 4338332

loop_
_symmetry_equiv_pos_as_xyz
'x, y, z'
'-x+1/2, -y, z+1/2'
'x+1/2, -y+1/2, -z'
'-x, y+1/2, -z+1/2'

loop_
_atom_site_label
_atom_site_type_symbol
_atom_site_fract_x
_atom_site_fract_y
_atom_site_fract_z
_atom_site_U_iso_or_equiv
_atom_site_adp_type
_atom_site_occupancy
_atom_site_symmetry_multiplicity
_atom_site_calc_flag
_atom_site_refinement_flags
C1 C 0.8447(8) 0.0645(4) 0.3638(3) 0.0326(8) Uani 1 1 d U
H1 H 0.8173 0.0554 0.3937 0.039 Uiso 1 1 calc R
C2 C 0.8952(8) 0.0239(4) 0.3374(3) 0.0343(9) Uani 1 1 d U
H2 H 0.8977 -0.0111 0.3478 0.041 Uiso 1 1 calc R
C3 C 0.9394(8) 0.0397(4) 0.2962(3) 0.0368(11) Uani 1 1 d U
H3 H 0.9811 0.0156 0.2789 0.044 Uiso 1 1 calc R
C4 C 0.9258(9) 0.0904(4) 0.2780(3) 0.0376(10) Uani 1 1 d U
H4 H 0.9526 0.0999 0.2482 0.045 Uiso 1 1 calc R
C5 C 0.8701(8) 0.1262(4) 0.3067(3) 0.0338(9) Uani 1 1 d U
C6 C 0.8560(8) 0.1836(4) 0.2948(3) 0.0339(8) Uani 1 1 d U
C7 C 0.8909(9) 0.2082(4) 0.2527(3) 0.0379(9) Uani 1 1 d U
H7 H 0.9333 0.1898 0.2306 0.046 Uiso 1 1 calc R
C8 C 0.8611(9) 0.2604(4) 0.2445(3) 0.0424(8) Uani 1 1 d U
C9 C 0.8060(9) 0.2905(4) 0.2814(3) 0.0383(8) Uani 1 1 d U
H9 H 0.7885 0.3261 0.2771 0.046 Uiso 1 1 calc R
C10 C 0.7790(8) 0.2630(4) 0.3253(3) 0.0339(7) Uani 1 1 d U
C11 C 0.7243(8) 0.2852(4) 0.3679(3) 0.0322(8) Uani 1 1 d U
C12 C 0.6941(8) 0.3360(4) 0.3710(3) 0.0350(10) Uani 1 1 d U
H12 H 0.7052 0.3593 0.3458 0.042 Uiso 1 1 calc R
C13 C 0.6448(8) 0.3529(4) 0.4141(3) 0.0356(11) Uani 1 1 d U
H13 H 0.6274 0.3884 0.4190 0.043 Uiso 1 1 calc R
C14 C 0.6229(8) 0.3150(4) 0.4491(3) 0.0336(10) Uani 1 1 d U
H14 H 0.5894 0.3242 0.4778 0.040 Uiso 1 1 calc R
C15 C 0.6529(8) 0.2634(4) 0.4395(3) 0.0314(8) Uani 1 1 d U
H15 H 0.6366 0.2376 0.4622 0.038 Uiso 1 1 calc R
C16 C 1.0161(8) 0.0380(4) 0.6835(3) 0.0338(8) Uani 1 1 d U
H16 H 0.9679 0.0529 0.6616 0.041 Uiso 1 1 calc R
C17 C 1.0547(8) 0.0711(4) 0.7216(3) 0.0381(13) Uani 1 1 d U
H17 H 1.0361 0.1068 0.7231 0.046 Uiso 1 1 calc R
C18 C 1.1647(8) -0.0038(4) 0.7478(3) 0.0374(10) Uani 1 1 d U
H18 H 1.2219 -0.0170 0.7663 0.045 Uiso 1 1 calc R
C19 C 1.1153(8) -0.0333(4) 0.7104(3) 0.0344(10) Uani 1 1 d U
C20 C 1.1334(8) -0.0905(4) 0.7031(3) 0.0337(9) Uani 1 1 d U
C21 C 1.1952(8) -0.1220(4) 0.7336(3) 0.0370(9) Uani 1 1 d U
H21 H 1.2249 -0.1083 0.7616 0.044 Uiso 1 1 calc R
C22 C 1.2117(9) -0.1764(4) 0.7205(4) 0.0414(10) Uani 1 1 d U
C23 C 1.1683(8) -0.1942(4) 0.6773(3) 0.0401(9) Uani 1 1 d U
H23 H 1.1812 -0.2289 0.6674 0.048 Uiso 1 1 calc R
C24 C 1.1050(8) -0.1599(4) 0.6486(3) 0.0373(9) Uani 1 1 d U
C25 C 1.0584(9) -0.1726(4) 0.6012(3) 0.0392(10) Uani 1 1 d U
C26 C 1.0773(9) -0.2165(4) 0.5746(3) 0.0406(11) Uani 1 1 d U
H26 H 1.1285 -0.2417 0.5843 0.049 Uiso 1 1 calc R
C27 C 0.9463(8) -0.1365(4) 0.5450(3) 0.0341(9) Uani 1 1 d U
H27 H 0.9010 -0.1095 0.5338 0.041 Uiso 1 1 calc R
C28 C 0.3749(7) 0.2196(4) 0.4424(3) 0.0291(8) Uani 1 1 d U
H28 H 0.3697 0.1950 0.4670 0.035 Uiso 1 1 calc R
C29 C 0.4265(8) 0.2421(4) 0.3656(3) 0.0312(8) Uani 1 1 d U
C30 C 0.4841(8) 0.2216(4) 0.3215(3) 0.0312(7) Uani 1 1 d U
C31 C 0.5060(8) 0.2484(4) 0.2792(3) 0.0340(8) Uani 1 1 d U
H31 H 0.4836 0.2833 0.2751 0.041 Uiso 1 1 calc R
C32 C 0.5642(9) 0.2208(4) 0.2417(3) 0.0364(8) Uani 1 1 d U
C33 C 0.5635(8) 0.1440(4) 0.2919(3) 0.0314(7) Uani 1 1 d U
C34 C 0.5808(8) 0.0873(4) 0.3021(3) 0.0300(7) Uani 1 1 d U
C35 C 0.5403(7) 0.0208(3) 0.3561(3) 0.0281(7) Uani 1 1 d U
H35 H 0.5064 0.0100 0.3842 0.034 Uiso 1 1 calc R
C36 C 0.5892(7) -0.0164(4) 0.3276(3) 0.0260(9) Uani 1 1 d U
H36 H 0.5890 -0.0519 0.3367 0.031 Uiso 1 1 calc R
C37 C 0.5864(9) 0.2496(4) 0.1979(3) 0.0400(9) Uani 1 1 d U
C38 C 0.6561(9) 0.2253(4) 0.1642(3) 0.0431(9) Uani 1 1 d U
H38 H 0.6849 0.1917 0.1699 0.052 Uiso 1 1 calc R
C39 C 0.6814(10) 0.2527(4) 0.1219(4) 0.0496(9) Uani 1 1 d U
H39 H 0.7312 0.2392 0.0999 0.060 Uiso 1 1 calc R
C40 C 0.5909(8) 0.1705(4) 0.2481(3) 0.0337(8) Uani 1 1 d U
H40 H 0.6277 0.1521 0.2242 0.040 Uiso 1 1 calc R
C41 C 0.6331(8) 0.0504(4) 0.2731(3) 0.0299(8) Uani 1 1 d U
H41 H 0.6649 0.0616 0.2447 0.036 Uiso 1 1 calc R
C42 C 0.6391(7) -0.0014(4) 0.2852(3) 0.0283(10) Uani 1 1 d U
H42 H 0.6749 -0.0259 0.2659 0.034 Uiso 1 1 calc R
C43 C 0.6277(10) 0.3018(5) 0.1144(4) 0.0506(11) Uani 1 1 d U
H43 H 0.6347 0.3195 0.0855 0.061 Uiso 1 1 calc R
C44 C 0.5682(10) 0.3219(5) 0.1488(4) 0.0495(11) Uani 1 1 d U
H44 H 0.5419 0.3560 0.1433 0.059 Uiso 1 1 calc R
C45 C 0.3845(8) 0.2929(4) 0.3698(3) 0.0312(9) Uani 1 1 d U
H45 H 0.3895 0.3172 0.3449 0.037 Uiso 1 1 calc R
C46 C 0.3327(8) 0.2708(4) 0.4489(3) 0.0324(12) Uani 1 1 d U
H46 H 0.3029 0.2806 0.4781 0.039 Uiso 1 1 calc R
C47 C 0.3353(8) 0.3060(4) 0.4122(3) 0.0323(11) Uani 1 1 d U
H47 H 0.3035 0.3393 0.4158 0.039 Uiso 1 1 calc R
C48 C 1.2780(9) -0.2127(5) 0.7528(4) 0.0466(11) Uani 1 1 d U
C49 C 1.1180(9) 0.0491(4) 0.7548(4) 0.0414(13) Uani 1 1 d U
H49 H 1.1328 0.0676 0.7828 0.050 Uiso 1 1 calc R
C50 C 0.9610(9) -0.1843(4) 0.5171(4) 0.0403(12) Uani 1 1 d U
H50 H 0.9278 -0.1866 0.4873 0.048 Uiso 1 1 calc R
C51 C 1.0180(9) -0.2232(4) 0.5321(3) 0.0425(12) Uani 1 1 d U
H51 H 1.0203 -0.2551 0.5155 0.051 Uiso 1 1 calc R
C52 C 1.3124(9) -0.2614(5) 0.7374(4) 0.0495(11) Uani 1 1 d U
H52 H 1.2940 -0.2726 0.7068 0.059 Uiso 1 1 calc R
C53 C 1.3756(10) -0.2951(5) 0.7672(4) 0.0534(13) Uani 1 1 d U
H53 H 1.4034 -0.3272 0.7563 0.064 Uiso 1 1 calc R
C54 C 1.3934(10) -0.2781(5) 0.8124(4) 0.0532(13) Uani 1 1 d U
H54 H 1.4326 -0.2985 0.8342 0.064 Uiso 1 1 calc R
C55 C 1.3491(9) -0.2271(5) 0.8254(4) 0.0508(12) Uani 1 1 d U
H55 H 1.3618 -0.2153 0.8564 0.061 Uiso 1 1 calc R
C56 C 0.8945(10) 0.2907(5) 0.2003(4) 0.0483(10) Uani 1 1 d U
C57 C 0.8428(10) 0.3379(5) 0.1933(4) 0.0498(9) Uani 1 1 d U
H57 H 0.7920 0.3509 0.2152 0.060 Uiso 1 1 calc R
C58 C 0.8693(10) 0.3661(5) 0.1520(4) 0.0552(11) Uani 1 1 d U
H58 H 0.8484 0.4013 0.1482 0.066 Uiso 1 1 calc R
C60 C 0.9286(11) 0.3393(5) 0.1164(4) 0.0554(12) Uani 1 1 d U
H60 H 0.9346 0.3541 0.0861 0.066 Uiso 1 1 calc R
C59 C 0.9765(11) 0.2928(5) 0.1257(4) 0.0545(12) Uani 1 1 d U
H59 H 1.0318 0.2797 0.1061 0.065 Uiso 1 1 calc R
Cu1 Cu 0.47426(9) 0.13235(4) 0.38310(3) 0.0232(3) Uani 1 1 d .
Cu2 Cu 0.76689(9) 0.17523(4) 0.38711(4) 0.0246(3) Uani 1 1 d .
Cu3 Cu 1.00265(9) -0.06454(4) 0.62512(4) 0.0255(3) Uani 1 1 d .
N1 N 0.5160(7) 0.1707(3) 0.3259(3) 0.0313(7) Uani 1 1 d U
N2 N 0.5400(6) 0.0720(3) 0.3448(2) 0.0285(7) Uani 1 1 d U
N3 N 0.4236(6) 0.2057(3) 0.4004(3) 0.0293(7) Uani 1 1 d U
N4 N 0.5387(8) 0.3002(4) 0.1919(3) 0.0450(10) Uani 1 1 d U
N5 N 0.8067(7) 0.2111(3) 0.3296(3) 0.0328(7) Uani 1 1 d U
N6 N 0.7036(7) 0.2481(3) 0.3998(3) 0.0307(7) Uani 1 1 d U
N7 N 0.8327(7) 0.1136(3) 0.3505(3) 0.0336(7) Uani 1 1 d U
N8 N 0.9412(9) 0.2641(4) 0.1658(3) 0.0514(10) Uani 1 1 d U
N9 N 1.0907(6) -0.1096(3) 0.6636(3) 0.0342(8) Uani 1 1 d U
N10 N 1.0449(6) -0.0132(3) 0.6772(3) 0.0334(9) Uani 1 1 d U
N11 N 0.9981(7) -0.1311(3) 0.5872(3) 0.0338(9) Uani 1 1 d U
N12 N 1.2917(8) -0.1953(4) 0.7968(3) 0.0497(11) Uani 1 1 d U
O1 O 0.8316(5) 0.0764(2) 0.6080(2) 0.0258(7) Uani 1 1 d U
O2 O 0.8749(5) -0.0299(2) 0.5974(2) 0.0266(7) Uani 1 1 d U
O3 O 0.9689(5) 0.0454(2) 0.5348(2) 0.0282(7) Uani 1 1 d U
O4 O 0.7938(5) -0.0201(2) 0.5067(2) 0.0269(7) Uani 1 1 d U
O5 O 0.7510(5) 0.0806(2) 0.5199(2) 0.0256(8) Uani 1 1 d U
O6 O 0.7023(5) -0.1165(2) 0.4877(2) 0.0284(7) Uani 1 1 d U
O7 O 0.7751(5) -0.0565(2) 0.4111(2) 0.0293(5) Uani 1 1 d U
O8 O 0.6895(5) 0.1324(2) 0.4333(2) 0.0285(7) Uani 1 1 d U
O9 O 0.6492(5) 0.0260(2) 0.45311(19) 0.0235(7) Uani 1 1 d U
O10 O 0.5526(5) -0.0660(2) 0.43153(19) 0.0261(7) Uani 1 1 d U
O11 O 0.5218(4) 0.0663(2) 0.52704(18) 0.0191(7) Uani 1 1 d U
O12 O 0.6270(5) 0.1167(2) 0.6077(2) 0.0258(7) Uani 1 1 d U
O13 O 0.7468(5) 0.1116(2) 0.6936(2) 0.0296(7) Uani 1 1 d U
O14 O 0.7558(5) 0.0044(2) 0.6767(2) 0.0280(8) Uani 1 1 d U
O15 O 0.8266(5) -0.0966(2) 0.6656(2) 0.0285(9) Uani 1 1 d U
O16 O 0.6004(4) -0.0712(2) 0.66005(19) 0.0231(8) Uani 1 1 d U
O17 O 0.7102(5) -0.1019(2) 0.58188(19) 0.0244(7) Uani 1 1 d U
O18 O 0.6309(5) -0.1985(2) 0.5451(2) 0.0271(7) Uani 1 1 d U
O19 O 0.4789(5) -0.1341(2) 0.49701(19) 0.0259(7) Uani 1 1 d U
O20 O 0.3341(5) -0.0638(2) 0.5270(2) 0.0302(8) Uani 1 1 d U
O21 O 0.5664(5) -0.0474(2) 0.51952(18) 0.0225(8) Uani 1 1 d U
O22 O 0.4427(5) -0.0107(2) 0.59974(19) 0.0232(8) Uani 1 1 d U
O23 O 0.6875(4) 0.0068(2) 0.59287(19) 0.0212(8) Uani 1 1 d U
O24 O 0.3254(5) -0.0923(2) 0.4298(2) 0.0295(7) Uani 1 1 d U
O25 O 0.5970(5) 0.1583(2) 0.5181(2) 0.0247(8) Uani 1 1 d U
O26 O 0.3954(5) 0.0045(2) 0.4621(2) 0.0252(7) Uani 1 1 d U
O27 O 0.2594(5) 0.0930(2) 0.4512(2) 0.0274(5) Uani 1 1 d U
O28 O 0.3739(5) 0.1348(2) 0.52777(19) 0.0228(7) Uani 1 1 d U
O29 O 0.2841(5) 0.0371(2) 0.53653(19) 0.0258(8) Uani 1 1 d U
O30 O 0.1350(5) -0.0336(2) 0.5729(2) 0.0340(12) Uani 1 1 d U
O31 O 0.4799(5) 0.2022(2) 0.59153(19) 0.0250(7) Uani 1 1 d U
O32 O 0.4133(5) 0.0971(2) 0.61533(19) 0.0244(7) Uani 1 1 d U
O33 O 0.2995(5) -0.0818(2) 0.6191(2) 0.0284(8) Uani 1 1 d U
O34 O 0.2650(5) 0.0217(2) 0.63051(19) 0.0262(8) Uani 1 1 d U
O35 O 0.3569(5) 0.0775(2) 0.7099(2) 0.0279(7) Uani 1 1 d U
O36 O 0.4098(5) -0.0278(2) 0.68885(19) 0.0251(7) Uani 1 1 d U
O37 O 0.4276(5) -0.1384(2) 0.6850(2) 0.0273(7) Uani 1 1 d U
O38 O 0.5589(5) 0.0511(2) 0.6721(2) 0.0261(7) Uani 1 1 d U
O39 O 0.4979(5) -0.1215(2) 0.59128(19) 0.0258(7) Uani 1 1 d U
O40 O 0.4873(5) 0.1021(2) 0.44607(19) 0.0242(7) Uani 1 1 d U
O1W O 0.2978(5) 0.1082(3) 0.3536(2) 0.0320(5) Uani 1 1 d U
O2W O 0.9103(5) 0.1930(3) 0.4308(2) 0.0332(6) Uani 1 1 d U
O3W O 0.0257(5) 0.1051(3) 0.4547(2) 0.0385(12) Uani 1 1 d U
W1 W 0.63218(3) 0.094735(13) 0.480305(11) 0.01943(8) Uani 1 1 d .
W2 W 0.42113(3) -0.068622(14) 0.471769(12) 0.02467(9) Uani 1 1 d .
W3 W 0.70218(3) 0.069090(14) 0.648876(12) 0.02307(8) Uani 1 1 d .
W4 W 0.50077(3) 0.138778(13) 0.570593(12) 0.02274(9) Uani 1 1 d .
W5 W 0.36767(3) 0.073845(13) 0.488849(11) 0.02039(8) Uani 1 1 d .
W6 W 0.69021(3) -0.047551(14) 0.459521(12) 0.02434(9) Uani 1 1 d .
W7 W 0.26962(3) -0.022096(15) 0.577843(12) 0.02432(9) Uani 1 1 d .
W8 W 0.60188(3) -0.132413(14) 0.540172(12) 0.02481(9) Uani 1 1 d .
W9 W 0.73622(3) -0.055395(13) 0.633897(11) 0.01962(8) Uani 1 1 d .
W10 W 0.44530(3) -0.086437(14) 0.646689(12) 0.02293(9) Uani 1 1 d .
W11 W 0.40528(3) 0.043415(15) 0.662223(12) 0.02546(9) Uani 1 1 d .
W12 W 0.83656(3) 0.027134(14) 0.555026(12) 0.02085(8) Uani 1 1 d .

loop_
_atom_site_aniso_label
_atom_site_aniso_U_11
_atom_site_aniso_U_22
_atom_site_aniso_U_33
_atom_site_aniso_U_23
_atom_site_aniso_U_13
_atom_site_aniso_U_12
C1 0.0365(13) 0.0338(13) 0.0275(13) 0.0016(13) -0.0004(13) 0.0007(13)
C2 0.0385(16) 0.0344(16) 0.0300(16) 0.0011(15) 0.0017(16) -0.0003(16)
C3 0.042(2) 0.0358(19) 0.0325(19) 0.0009(19) 0.0046(19) 0.0009(19)
C4 0.0452(18) 0.0373(17) 0.0304(17) 0.0016(17) 0.0042(17) 0.0000(17)
C5 0.0394(15) 0.0347(15) 0.0272(15) 0.0017(15) 0.0015(15) 0.0003(15)
C6 0.0387(15) 0.0354(15) 0.0277(15) 0.0026(14) -0.0018(15) 0.0002(15)
C7 0.0449(15) 0.0391(15) 0.0297(15) 0.0036(15) 0.0056(15) -0.0001(15)
C8 0.0511(15) 0.0435(15) 0.0325(15) 0.0051(15) 0.0011(15) -0.0001(15)
C9 0.0454(15) 0.0389(15) 0.0305(15) 0.0052(14) 0.0019(15) 0.0003(15)
C10 0.0387(13) 0.0339(13) 0.0291(13) 0.0035(12) -0.0002(13) 0.0006(13)
C11 0.0363(13) 0.0316(13) 0.0287(13) 0.0039(13) -0.0026(13) 0.0017(13)
C12 0.0404(18) 0.0328(18) 0.0317(18) 0.0028(18) 0.0012(18) 0.0026(18)
C13 0.041(2) 0.0332(19) 0.0328(19) 0.0007(19) 0.0018(19) 0.0023(19)
C14 0.0364(18) 0.0329(18) 0.0317(18) 0.0013(18) -0.0007(18) 0.0009(18)
C15 0.0345(14) 0.0319(14) 0.0278(14) 0.0033(13) -0.0012(14) 0.0011(14)
C16 0.0315(15) 0.0383(15) 0.0317(15) -0.0001(14) -0.0114(14) 0.0017(15)
C17 0.035(2) 0.042(2) 0.037(2) 0.000(2) -0.007(2) 0.000(2)
C18 0.0346(18) 0.0435(19) 0.0340(18) 0.0013(18) -0.0127(18) 0.0035(18)
C19 0.0287(17) 0.0433(18) 0.0311(17) 0.0051(17) -0.0124(17) 0.0050(17)
C20 0.0279(16) 0.0427(16) 0.0307(16) 0.0051(16) -0.0038(16) 0.0055(16)
C21 0.0314(16) 0.0461(16) 0.0336(16) 0.0106(16) -0.0060(16) 0.0052(16)
C22 0.0360(17) 0.0498(18) 0.0384(17) 0.0143(17) -0.0073(17) 0.0072(17)
C23 0.0370(16) 0.0452(16) 0.0380(16) 0.0105(16) -0.0057(16) 0.0060(16)
C24 0.0352(15) 0.0423(15) 0.0344(15) 0.0051(15) -0.0015(15) 0.0060(15)
C25 0.0404(18) 0.0414(18) 0.0357(17) 0.0020(17) -0.0002(17) 0.0077(17)
C26 0.0401(19) 0.0434(19) 0.0384(18) 0.0016(18) -0.0003(18) 0.0088(18)
C27 0.0333(17) 0.0374(17) 0.0315(16) 0.0023(16) -0.0039(16) 0.0063(16)
C28 0.0315(14) 0.0303(14) 0.0253(14) 0.0038(14) 0.0002(14) 0.0022(14)
C29 0.0350(13) 0.0319(13) 0.0265(13) 0.0021(13) -0.0019(13) 0.0016(13)
C30 0.0361(12) 0.0318(12) 0.0257(12) 0.0025(12) -0.0021(12) 0.0018(12)
C31 0.0398(15) 0.0346(15) 0.0276(14) 0.0039(14) -0.0013(15) 0.0020(15)
C32 0.0438(14) 0.0371(14) 0.0281(14) 0.0037(14) 0.0002(14) 0.0005(14)
C33 0.0361(12) 0.0333(12) 0.0249(12) 0.0030(12) -0.0035(12) 0.0010(12)
C34 0.0336(13) 0.0322(13) 0.0243(13) 0.0009(13) -0.0060(13) 0.0010(13)
C35 0.0306(13) 0.0309(13) 0.0228(12) 0.0017(12) -0.0088(12) 0.0001(12)
C36 0.0265(16) 0.0295(16) 0.0218(15) 0.0005(15) -0.0074(15) -0.0021(15)
C37 0.0492(16) 0.0399(15) 0.0311(15) 0.0058(15) -0.0003(15) 0.0022(15)
C38 0.0540(16) 0.0427(15) 0.0326(15) 0.0061(15) -0.0009(15) 0.0011(15)
C39 0.0619(16) 0.0497(16) 0.0373(15) 0.0066(15) 0.0031(15) 0.0009(15)
C40 0.0395(14) 0.0356(14) 0.0260(14) 0.0037(14) 0.0020(14) 0.0024(14)
C41 0.0335(14) 0.0328(14) 0.0234(14) 0.0015(14) -0.0017(14) -0.0004(14)
C42 0.0286(18) 0.0327(18) 0.0236(18) -0.0012(17) -0.0085(18) 0.0009(18)
C43 0.0637(19) 0.0496(19) 0.0386(18) 0.0079(18) -0.0010(19) 0.0015(19)
C44 0.063(2) 0.047(2) 0.039(2) 0.0106(19) -0.001(2) 0.003(2)
C45 0.0359(17) 0.0301(16) 0.0277(16) 0.0008(16) 0.0000(16) 0.0040(16)
C46 0.037(2) 0.031(2) 0.030(2) 0.000(2) 0.000(2) 0.004(2)
C47 0.0350(19) 0.0305(19) 0.0314(19) 0.0003(19) 0.0002(19) 0.0057(19)
C48 0.0416(19) 0.0537(19) 0.0445(19) 0.0202(18) -0.0077(18) 0.0047(19)
C49 0.041(2) 0.046(2) 0.037(2) -0.001(2) -0.010(2) 0.001(2)
C50 0.043(2) 0.043(2) 0.035(2) -0.001(2) -0.002(2) 0.008(2)
C51 0.044(2) 0.045(2) 0.039(2) -0.003(2) 0.002(2) 0.010(2)
C52 0.0453(19) 0.0564(19) 0.0467(19) 0.0202(18) -0.0063(19) 0.0051(19)
C53 0.047(2) 0.060(2) 0.053(2) 0.021(2) -0.005(2) 0.004(2)
C54 0.047(2) 0.061(2) 0.052(2) 0.023(2) -0.005(2) 0.004(2)
C55 0.046(2) 0.059(2) 0.047(2) 0.020(2) -0.009(2) 0.004(2)
C56 0.0596(17) 0.0498(17) 0.0356(17) 0.0068(17) 0.0001(17) 0.0004(17)
C57 0.0611(16) 0.0505(16) 0.0377(15) 0.0070(15) 0.0038(15) 0.0009(16)
C58 0.0661(19) 0.0572(19) 0.0422(19) 0.0073(19) -0.0014(19) 0.0011(19)
C60 0.066(2) 0.058(2) 0.042(2) 0.009(2) 0.001(2) 0.000(2)
C59 0.065(2) 0.057(2) 0.042(2) 0.006(2) 0.003(2) 0.001(2)
Cu1 0.0303(6) 0.0226(5) 0.0166(4) 0.0031(4) -0.0008(4) 0.0063(5)
Cu2 0.0303(6) 0.0241(5) 0.0193(5) 0.0043(4) 0.0061(5) 0.0001(5)
Cu3 0.0210(5) 0.0308(6) 0.0248(5) 0.0038(5) -0.0014(4) 0.0033(5)
N1 0.0360(13) 0.0321(13) 0.0259(13) 0.0025(12) -0.0048(13) 0.0011(13)
N2 0.0304(13) 0.0321(13) 0.0232(13) 0.0029(12) -0.0087(12) 0.0006(13)
N3 0.0310(12) 0.0307(12) 0.0261(12) 0.0026(12) -0.0020(12) 0.0026(12)
N4 0.0570(19) 0.0432(18) 0.0347(18) 0.0062(18) 0.0027(18) 0.0026(18)
N5 0.0377(12) 0.0335(12) 0.0271(12) 0.0030(12) -0.0031(12) 0.0009(12)
N6 0.0335(13) 0.0317(13) 0.0269(13) 0.0032(13) -0.0032(13) 0.0018(13)
N7 0.0390(13) 0.0332(13) 0.0287(13) 0.0027(13) 0.0024(13) 0.0001(13)
N8 0.0621(17) 0.0529(17) 0.0393(17) 0.0055(16) 0.0009(17) 0.0002(17)
N9 0.0315(14) 0.0396(15) 0.0316(14) 0.0057(14) 0.0005(14) 0.0052(14)
N10 0.0300(16) 0.0386(16) 0.0316(15) 0.0030(15) -0.0125(15) 0.0044(15)
N11 0.0325(15) 0.0382(15) 0.0305(15) 0.0040(15) -0.0006(15) 0.0072(15)
N12 0.0442(19) 0.0572(19) 0.0476(18) 0.0190(18) -0.0047(18) 0.0049(18)
O1 0.0247(13) 0.0289(13) 0.0238(13) 0.0013(13) -0.0044(12) -0.0006(13)
O2 0.0246(13) 0.0303(13) 0.0249(13) 0.0019(13) -0.0049(13) 0.0023(13)
O3 0.0280(13) 0.0308(13) 0.0257(13) 0.0032(12) -0.0058(12) 0.0018(13)
O4 0.0290(12) 0.0279(12) 0.0237(12) 0.0011(12) -0.0037(12) 0.0023(12)
O5 0.0270(14) 0.0268(14) 0.0230(14) 0.0018(14) -0.0041(14) 0.0009(14)
O6 0.0312(13) 0.0299(13) 0.0240(12) 0.0003(12) 0.0017(12) 0.0007(12)
O7 0.0323(10) 0.0312(10) 0.0246(10) 0.0002(9) -0.0021(9) 0.0004(10)
O8 0.0312(13) 0.0301(13) 0.0243(13) 0.0035(13) -0.0010(13) 0.0017(13)
O9 0.0227(12) 0.0280(12) 0.0198(12) -0.0010(12) -0.0073(12) 0.0000(12)
O10 0.0285(12) 0.0284(12) 0.0214(12) 0.0004(12) -0.0090(12) 0.0000(12)
O11 0.0173(13) 0.0228(13) 0.0173(13) 0.0003(13) -0.0107(13) -0.0033(13)
O12 0.0262(13) 0.0269(13) 0.0242(12) -0.0008(12) -0.0039(12) -0.0009(12)
O13 0.0291(12) 0.0320(12) 0.0276(12) -0.0010(11) -0.0078(11) -0.0004(12)
O14 0.0280(14) 0.0303(14) 0.0257(14) -0.0007(13) -0.0082(13) 0.0004(14)
O15 0.0265(16) 0.0337(16) 0.0254(16) 0.0037(15) 0.0000(15) 0.0024(15)
O16 0.0192(14) 0.0275(14) 0.0227(14) 0.0034(13) -0.0041(13) -0.0017(14)
O17 0.0245(13) 0.0263(13) 0.0223(13) 0.0012(12) -0.0016(12) 0.0004(13)
O18 0.0299(13) 0.0263(13) 0.0252(13) 0.0006(12) -0.0018(12) 0.0016(13)
O19 0.0285(13) 0.0267(13) 0.0225(13) 0.0002(13) -0.0024(13) -0.0009(13)
O20 0.0359(14) 0.0278(13) 0.0268(13) 0.0031(13) 0.0022(13) -0.0012(13)
O21 0.0234(14) 0.0259(14) 0.0182(14) -0.0002(13) -0.0093(13) -0.0017(14)
O22 0.0208(14) 0.0270(14) 0.0219(14) 0.0015(13) -0.0037(13) -0.0002(14)
O23 0.0179(13) 0.0255(14) 0.0200(13) 0.0012(13) -0.0048(13) -0.0035(13)
O24 0.0342(13) 0.0286(13) 0.0258(13) 0.0011(12) -0.0041(13) 0.0012(13)
O25 0.0258(14) 0.0256(14) 0.0226(14) 0.0010(14) 0.0022(14) 0.0018(14)
O26 0.0259(12) 0.0275(12) 0.0223(12) 0.0020(12) -0.0032(12) 0.0005(12)
O27 0.0264(9) 0.0314(10) 0.0246(9) 0.0052(9) -0.0011(9) 0.0009(9)
O28 0.0219(13) 0.0267(13) 0.0197(13) 0.0014(12) 0.0009(12) 0.0035(13)
O29 0.0259(14) 0.0286(14) 0.0230(13) 0.0039(13) 0.0033(13) 0.0007(13)
O30 0.040(2) 0.030(2) 0.032(2) 0.007(2) 0.003(2) -0.002(2)
O31 0.0255(13) 0.0263(13) 0.0231(13) -0.0005(12) 0.0010(12) 0.0031(13)
O32 0.0235(13) 0.0287(13) 0.0209(12) 0.0008(12) -0.0046(12) 0.0007(12)
O33 0.0290(15) 0.0304(15) 0.0259(14) 0.0059(14) 0.0012(14) -0.0023(14)
O34 0.0231(15) 0.0322(15) 0.0233(14) 0.0053(14) -0.0031(14) 0.0003(14)
O35 0.0276(13) 0.0323(13) 0.0237(13) 0.0014(12) -0.0067(12) -0.0006(13)
O36 0.0223(13) 0.0310(13) 0.0221(13) 0.0034(13) -0.0078(12) -0.0017(13)
O37 0.0259(13) 0.0313(13) 0.0248(13) 0.0050(13) -0.0045(13) -0.0039(13)
O38 0.0231(13) 0.0307(13) 0.0244(13) 0.0019(13) -0.0096(13) -0.0010(13)
O39 0.0264(13) 0.0276(13) 0.0236(13) 0.0014(12) 0.0009(12) -0.0017(12)
O40 0.0253(12) 0.0272(12) 0.0202(12) 0.0030(12) -0.0033(12) 0.0015(12)
O1W 0.0348(9) 0.0344(9) 0.0268(9) 0.0025(9) -0.0044(9) 0.0011(9)
O2W 0.0364(10) 0.0332(10) 0.0300(10) 0.0039(10) -0.0034(10) 0.0007(10)
O3W 0.033(2) 0.043(2) 0.040(2) 0.011(2) 0.005(2) 0.000(2)
W1 0.02052(16) 0.02117(15) 0.01661(14) 0.00452(13) 0.00229(14) 0.00034(14)
W2 0.03003(18) 0.02177(16) 0.02221(16) -0.00362(14) -0.00451(15) -0.00160(15)
W3 0.02546(17) 0.02127(16) 0.02247(16) -0.00450(14) -0.00425(14) -0.00023(14)
W4 0.03024(18) 0.01884(16) 0.01916(15) -0.00253(13) 0.00046(15) 0.00498(15)
W5 0.02043(16) 0.02241(16) 0.01832(15) 0.00366(13) -0.00020(13) 0.00066(14)
W6 0.03080(18) 0.02396(17) 0.01826(15) -0.00227(14) 0.00462(14) 0.00028(15)
W7 0.01951(16) 0.02947(17) 0.02396(16) 0.00763(15) 0.00012(14) -0.00348(15)
W8 0.03554(19) 0.01606(15) 0.02283(16) 0.00030(14) -0.00434(15) -0.00015(15)
W9 0.01926(16) 0.02001(16) 0.01961(15) 0.00388(13) -0.00147(13) -0.00051(13)
W10 0.02103(16) 0.02487(17) 0.02287(16) 0.00783(14) 0.00022(14) -0.00355(14)
W11 0.02794(18) 0.02786(18) 0.02058(16) -0.00128(14) 0.00597(15) 0.00055(16)
W12 0.01953(16) 0.02200(16) 0.02103(16) 0.00432(14) -0.00084(13) -0.00112(14)

loop_
_atom_type_symbol
_atom_type_description
_atom_type_scat_dispersion_real
_atom_type_scat_dispersion_imag
_atom_type_scat_source
C C 0.0033 0.0016 'International Tables Vol C Tables 4.2.6.8 and 6.1.1.4'
H H 0.0000 0.0000 'International Tables Vol C Tables 4.2.6.8 and 6.1.1.4'
Cu Cu 0.3201 1.2651 'International Tables Vol C Tables 4.2.6.8 and 6.1.1.4'
N N 0.0061 0.0033 'International Tables Vol C Tables 4.2.6.8 and 6.1.1.4'
O O 0.0106 0.0060 'International Tables Vol C Tables 4.2.6.8 and 6.1.1.4'
W W -0.8490 6.8722 'International Tables Vol C Tables 4.2.6.8 and 6.1.1.4'

loop_
_geom_angle_atom_site_label_1
_geom_angle_atom_site_label_2
_geom_angle_atom_site_label_3
_geom_angle
_geom_angle_site_symmetry_1
_geom_angle_site_symmetry_3
N7 C1 C2 126.2(9) . .
N7 C1 H1 116.9 . .
C2 C1 H1 116.9 . .
C3 C2 C1 114.5(9) . .
C3 C2 H2 122.7 . .
C1 C2 H2 122.7 . .
C2 C3 C4 123.0(10) . .
C2 C3 H3 118.5 . .
C4 C3 H3 118.5 . .
C3 C4 C5 116.5(9) . .
C3 C4 H4 121.8 . .
C5 C4 H4 121.8 . .
N7 C5 C4 122.8(9) . .
N7 C5 C6 113.1(8) . .
C4 C5 C6 123.9(8) . .
N5 C6 C7 121.4(9) . .
N5 C6 C5 113.0(8) . .
C7 C6 C5 125.6(9) . .
C8 C7 C6 118.8(9) . .
C8 C7 H7 120.6 . .
C6 C7 H7 120.6 . .
C7 C8 C9 120.1(9) . .
C7 C8 C56 123.1(10) . .
C9 C8 C56 116.5(9) . .
C8 C9 C10 117.5(9) . .
C8 C9 H9 121.3 . .
C10 C9 H9 121.3 . .
N5 C10 C9 118.6(9) . .
N5 C10 C11 113.9(8) . .
C9 C10 C11 127.4(9) . .
N6 C11 C12 125.7(9) . .
N6 C11 C10 111.4(8) . .
C12 C11 C10 122.7(9) . .
C11 C12 C13 117.5(9) . .
C11 C12 H12 121.3 . .
C13 C12 H12 121.3 . .
C14 C13 C12 118.4(9) . .
C14 C13 H13 120.8 . .
C12 C13 H13 120.8 . .
C15 C14 C13 117.2(9) . .
C15 C14 H14 121.4 . .
C13 C14 H14 121.4 . .
N6 C15 C14 124.1(9) . .
N6 C15 H15 117.9 . .
C14 C15 H15 117.9 . .
N10 C16 C17 124.7(9) . .
N10 C16 H16 117.7 . .
C17 C16 H16 117.7 . .
C49 C17 C16 118.0(10) . .
C49 C17 H17 121.0 . .
C16 C17 H17 121.0 . .
C19 C18 C49 114.4(9) . .
C19 C18 H18 122.8 . .
C49 C18 H18 122.8 . .
N10 C19 C18 125.3(9) . .
N10 C19 C20 111.2(8) . .
C18 C19 C20 123.5(9) . .
N9 C20 C21 121.6(9) . .
N9 C20 C19 114.6(8) . .
C21 C20 C19 123.7(9) . .
C20 C21 C22 117.7(9) . .
C20 C21 H21 121.2 . .
C22 C21 H21 121.2 . .
C23 C22 C21 118.6(9) . .
C23 C22 C48 121.6(10) . .
C21 C22 C48 119.8(9) . .
C22 C23 C24 120.3(10) . .
C22 C23 H23 119.9 . .
C24 C23 H23 119.9 . .
N9 C24 C23 118.0(9) . .
N9 C24 C25 115.7(9) . .
C23 C24 C25 126.1(9) . .
N11 C25 C26 124.8(9) . .
N11 C25 C24 107.8(8) . .
C26 C25 C24 127.3(10) . .
C25 C26 C51 118.7(10) . .
C25 C26 H26 120.7 . .
C51 C26 H26 120.7 . .
N11 C27 C50 120.1(9) . .
N11 C27 H27 120.0 . .
C50 C27 H27 120.0 . .
N3 C28 C46 120.5(8) . .
N3 C28 H28 119.7 . .
C46 C28 H28 119.7 . .
N3 C29 C45 124.2(8) . .
N3 C29 C30 111.9(8) . .
C45 C29 C30 123.9(8) . .
N1 C30 C31 119.1(8) . .
N1 C30 C29 112.6(8) . .
C31 C30 C29 128.3(9) . .
C30 C31 C32 118.7(9) . .
C30 C31 H31 120.7 . .
C32 C31 H31 120.7 . .
C40 C32 C31 118.9(9) . .
C40 C32 C37 123.3(9) . .
C31 C32 C37 117.7(9) . .
N1 C33 C40 119.2(9) . .
N1 C33 C34 115.0(8) . .
C40 C33 C34 125.8(8) . .
N2 C34 C41 119.7(8) . .
N2 C34 C33 113.4(8) . .
C41 C34 C33 127.0(8) . .
N2 C35 C36 121.9(8) . .
N2 C35 H35 119.1 . .
C36 C35 H35 119.1 . .
C35 C36 C42 120.2(8) . .
C35 C36 H36 119.9 . .
C42 C36 H36 119.9 . .
C38 C37 N4 124.2(9) . .
C38 C37 C32 117.4(9) . .
N4 C37 C32 118.4(9) . .
C39 C38 C37 118.7(10) . .
C39 C38 H38 120.6 . .
C37 C38 H38 120.6 . .
C38 C39 C43 117.1(10) . .
C38 C39 H39 121.5 . .
C43 C39 H39 121.5 . .
C32 C40 C33 120.4(9) . .
C32 C40 H40 119.8 . .
C33 C40 H40 119.8 . .
C42 C41 C34 121.7(8) . .
C42 C41 H41 119.1 . .
C34 C41 H41 119.1 . .
C41 C42 C36 117.0(8) . .
C41 C42 H42 121.5 . .
C36 C42 H42 121.5 . .
C44 C43 C39 119.0(10) . .
C44 C43 H43 120.5 . .
C39 C43 H43 120.5 . .
C43 C44 N4 129.6(11) . .
C43 C44 H44 115.2 . .
N4 C44 H44 115.2 . .
C47 C45 C29 117.3(8) . .
C47 C45 H45 121.3 . .
C29 C45 H45 121.3 . .
C47 C46 C28 119.7(9) . .
C47 C46 H46 120.1 . .
C28 C46 H46 120.1 . .
C46 C47 C45 120.5(9) . .
C46 C47 H47 119.7 . .
C45 C47 H47 119.7 . .
N12 C48 C52 123.6(10) . .
N12 C48 C22 115.1(10) . .
C52 C48 C22 121.0(10) . .
C17 C49 C18 120.7(9) . .
C17 C49 H49 119.6 . .
C18 C49 H49 119.6 . .
C51 C50 C27 122.0(10) . .
C51 C50 H50 119.0 . .
C27 C50 H50 119.0 . .
C50 C51 C26 117.9(10) . .
C50 C51 H51 121.1 . .
C26 C51 H51 121.1 . .
C48 C52 C53 121.2(11) . .
C48 C52 H52 119.4 . .
C53 C52 H52 119.4 . .
C54 C53 C52 116.6(11) . .
C54 C53 H53 121.7 . .
C52 C53 H53 121.7 . .
C53 C54 C55 117.3(11) . .
C53 C54 H54 121.3 . .
C55 C54 H54 121.3 . .
N12 C55 C54 125.5(11) . .
N12 C55 H55 117.2 . .
C54 C55 H55 117.2 . .
N8 C56 C57 123.1(10) . .
N8 C56 C8 117.6(10) . .
C57 C56 C8 115.8(10) . .
C56 C57 C58 117.2(11) . .
C56 C57 H57 121.4 . .
C58 C57 H57 121.4 . .
C57 C58 C60 117.6(11) . .
C57 C58 H58 121.2 . .
C60 C58 H58 121.2 . .
C59 C60 C58 120.5(11) . .
C59 C60 H60 119.8 . .
C58 C60 H60 119.8 . .
C60 C59 N8 118.4(11) . .
C60 C59 H59 120.8 . .
N8 C59 H59 120.8 . .
O40 Cu1 N1 158.7(3) . .
O40 Cu1 N3 99.7(3) . .
N1 Cu1 N3 79.7(3) . .
O40 Cu1 N2 98.9(3) . .
N1 Cu1 N2 80.4(3) . .
N3 Cu1 N2 160.1(3) . .
O40 Cu1 O1W 106.9(2) . .
N1 Cu1 O1W 94.4(3) . .
N3 Cu1 O1W 92.4(3) . .
N2 Cu1 O1W 88.8(3) . .
N5 Cu2 O8 162.5(3) . .
N5 Cu2 N6 79.3(3) . .
O8 Cu2 N6 101.8(3) . .
N5 Cu2 N7 80.5(3) . .
O8 Cu2 N7 95.9(3) . .
N6 Cu2 N7 159.3(3) . .
N5 Cu2 O2W 100.0(3) . .
O8 Cu2 O2W 97.4(2) . .
N6 Cu2 O2W 91.1(3) . .
N7 Cu2 O2W 97.2(3) . .
N9 Cu3 O2 161.3(3) . .
N9 Cu3 N11 79.3(3) . .
O2 Cu3 N11 98.2(3) . .
N9 Cu3 N10 80.1(3) . .
O2 Cu3 N10 101.8(3) . .
N11 Cu3 N10 159.4(3) . .
N9 Cu3 O30 99.7(3) . 1_655
O2 Cu3 O30 98.7(2) . 1_655
N11 Cu3 O30 88.0(3) . 1_655
N10 Cu3 O30 93.7(3) . 1_655
N9 Cu3 O15 91.8(3) . .
O2 Cu3 O15 69.5(2) . .
N11 Cu3 O15 87.0(3) . .
N10 Cu3 O15 95.4(3) . .
O30 Cu3 O15 166.4(2) 1_655 .
C33 N1 C30 123.6(8) . .
C33 N1 Cu1 117.6(6) . .
C30 N1 Cu1 118.4(6) . .
C35 N2 C34 119.2(8) . .
C35 N2 Cu1 127.2(6) . .
C34 N2 Cu1 113.5(6) . .
C29 N3 C28 117.5(8) . .
C29 N3 Cu1 116.6(6) . .
C28 N3 Cu1 125.4(6) . .
C44 N4 C37 111.0(9) . .
C6 N5 C10 123.2(8) . .
C6 N5 Cu2 118.9(6) . .
C10 N5 Cu2 117.9(6) . .
C11 N6 C15 116.7(8) . .
C11 N6 Cu2 116.9(6) . .
C15 N6 Cu2 126.0(6) . .
C1 N7 C5 116.6(8) . .
C1 N7 Cu2 128.9(6) . .
C5 N7 Cu2 114.5(6) . .
C56 N8 C59 117.4(10) . .
C20 N9 C24 123.7(8) . .
C20 N9 Cu3 118.9(7) . .
C24 N9 Cu3 117.4(6) . .
C16 N10 C19 115.4(8) . .
C16 N10 Cu3 130.0(6) . .
C19 N10 Cu3 114.6(6) . .
C25 N11 C27 115.8(8) . .
C25 N11 Cu3 119.2(6) . .
C27 N11 Cu3 124.6(7) . .
C48 N12 C55 115.5(10) . .
W12 O1 W3 114.4(3) . .
W12 O2 Cu3 140.9(3) . .
W12 O2 W9 109.8(3) . .
Cu3 O2 W9 108.3(3) . .
W12 O4 W6 153.1(4) . .
W1 O5 W12 147.4(3) . .
W6 O6 W8 116.6(3) . .
W1 O8 Cu2 173.0(4) . .
W1 O9 W6 150.0(3) . .
W6 O10 W2 119.2(3) . .
W1 O11 W5 103.0(2) . .
W1 O11 W4 98.1(2) . .
W5 O11 W4 95.7(2) . .
W3 O12 W4 152.8(3) . .
W3 O14 W9 111.5(3) . .
W9 O15 Cu3 96.5(2) . .
W9 O16 W10 145.6(3) . .
W9 O17 W8 146.0(3) . .
W8 O19 W2 119.7(3) . .
W2 O20 W7 150.4(4) . .
W6 O21 W8 93.5(2) . .
W6 O21 W2 94.54(19) . .
W8 O21 W2 94.3(2) . .
W7 O22 W11 95.9(2) . .
W7 O22 W10 93.6(2) . .
W11 O22 W10 93.4(2) . .
W9 O23 W12 102.5(2) . .
W9 O23 W3 97.0(2) . .
W12 O23 W3 96.4(2) . .
W4 O25 W1 109.4(3) . .
W2 O26 W5 148.9(3) . .
W5 O28 W4 115.4(3) . .
W7 O29 W5 148.7(3) . .
W7 O30 Cu3 133.6(3) . 1_455
W11 O32 W4 149.4(3) . .
W7 O33 W10 117.2(3) . .
W7 O34 W11 119.6(3) . .
W10 O36 W11 118.4(3) . .
W11 O38 W3 150.5(3) . .
W10 O39 W8 153.4(3) . .
Cu1 O40 W1 123.0(3) . .
Cu1 O40 W5 128.6(3) . .
W1 O40 W5 108.4(2) . .
O8 W1 O5 103.9(3) . .
O8 W1 O9 98.5(3) . .
O5 W1 O9 88.9(2) . .
O8 W1 O25 92.9(3) . .
O5 W1 O25 90.2(2) . .
O9 W1 O25 168.5(2) . .
O8 W1 O11 160.4(2) . .
O5 W1 O11 93.6(2) . .
O9 W1 O11 90.5(2) . .
O25 W1 O11 78.1(2) . .
O8 W1 O40 86.6(2) . .
O5 W1 O40 169.5(2) . .
O9 W1 O40 89.4(2) . .
O25 W1 O40 89.5(2) . .
O11 W1 O40 76.1(2) . .
O8 W1 W4 127.00(19) . .
O5 W1 W4 89.04(18) . .
O9 W1 W4 133.49(17) . .
O25 W1 W4 35.01(17) . .
O11 W1 W4 43.34(15) . .
O40 W1 W4 84.69(16) . .
O24 W2 O20 101.5(3) . .
O24 W2 O26 97.2(3) . .
O20 W2 O26 87.8(3) . .
O24 W2 O19 101.4(3) . .
O20 W2 O19 87.6(2) . .
O26 W2 O19 161.4(2) . .
O24 W2 O10 99.6(3) . .
O20 W2 O10 158.8(2) . .
O26 W2 O10 91.1(2) . .
O19 W2 O10 86.7(2) . .
O24 W2 O21 170.0(2) . .
O20 W2 O21 86.5(2) . .
O26 W2 O21 89.0(2) . .
O19 W2 O21 72.7(2) . .
O10 W2 O21 72.4(2) . .
O13 W3 O12 101.5(3) . .
O13 W3 O38 100.7(3) . .
O12 W3 O38 85.3(2) . .
O13 W3 O14 97.2(3) . .
O12 W3 O14 161.1(2) . .
O38 W3 O14 88.3(3) . .
O13 W3 O1 96.5(3) . .
O12 W3 O1 88.4(2) . .
O38 W3 O1 162.6(2) . .
O14 W3 O1 92.5(2) . .
O13 W3 O23 165.7(2) . .
O12 W3 O23 88.8(2) . .
O38 W3 O23 90.0(2) . .
O14 W3 O23 73.4(2) . .
O1 W3 O23 73.6(2) . .
O13 W3 W9 131.4(2) . .
O12 W3 W9 127.11(17) . .
O38 W3 W9 85.95(18) . .
O14 W3 W9 34.40(17) . .
O1 W3 W9 84.92(17) . .
O23 W3 W9 39.18(14) . .
O31 W4 O12 101.6(3) . .
O31 W4 O25 96.4(3) . .
O12 W4 O25 90.1(2) . .
O31 W4 O32 101.5(3) . .
O12 W4 O32 86.1(2) . .
O25 W4 O32 162.0(2) . .
O31 W4 O28 98.1(3) . .
O12 W4 O28 160.0(2) . .
O25 W4 O28 91.4(2) . .
O32 W4 O28 86.3(2) . .
O31 W4 O11 166.4(2) . .
O12 W4 O11 88.1(2) . .
O25 W4 O11 73.9(2) . .
O32 W4 O11 88.4(2) . .
O28 W4 O11 73.2(2) . .
O31 W4 W1 131.84(19) . .
O12 W4 W1 85.90(17) . .
O25 W4 W1 35.56(17) . .
O32 W4 W1 126.53(17) . .
O28 W4 W1 83.73(16) . .
O11 W4 W1 38.53(14) . .
O27 W5 O28 98.9(3) . .
O27 W5 O29 98.9(3) . .
O28 W5 O29 90.7(2) . .
O27 W5 O26 98.4(3) . .
O28 W5 O26 162.7(2) . .
O29 W5 O26 85.7(2) . .
O27 W5 O40 95.0(2) . .
O28 W5 O40 91.5(2) . .
O29 W5 O40 165.5(2) . .
O26 W5 O40 87.9(2) . .
O27 W5 O11 166.0(2) . .
O28 W5 O11 75.6(2) . .
O29 W5 O11 94.1(2) . .
O26 W5 O11 87.7(2) . .
O40 W5 O11 72.6(2) . .
O7 W6 O10 99.8(3) . .
O7 W6 O6 99.2(3) . .
O10 W6 O6 90.9(3) . .
O7 W6 O9 102.0(3) . .
O10 W6 O9 88.2(2) . .
O6 W6 O9 158.6(2) . .
O7 W6 O4 101.2(3) . .
O10 W6 O4 158.7(2) . .
O6 W6 O4 89.6(2) . .
O9 W6 O4 83.6(2) . .
O7 W6 O21 171.3(2) . .
O10 W6 O21 73.8(2) . .
O6 W6 O21 75.3(2) . .
O9 W6 O21 84.0(2) . .
O4 W6 O21 85.7(2) . .
O30 W7 O34 98.1(3) . .
O30 W7 O29 100.2(3) . .
O34 W7 O29 91.2(2) . .
O30 W7 O33 95.7(3) . .
O34 W7 O33 89.6(2) . .
O29 W7 O33 163.8(3) . .
O30 W7 O20 104.0(3) . .
O34 W7 O20 157.9(3) . .
O29 W7 O20 86.5(2) . .
O33 W7 O20 86.7(2) . .
O30 W7 O22 168.4(3) . .
O34 W7 O22 74.3(2) . .
O29 W7 O22 88.8(2) . .
O33 W7 O22 75.9(2) . .
O20 W7 O22 83.7(2) . .
O18 W8 O17 101.5(3) . .
O18 W8 O19 101.0(3) . .
O17 W8 O19 157.5(2) . .
O18 W8 O39 102.4(3) . .
O17 W8 O39 86.6(2) . .
O19 W8 O39 87.7(2) . .
O18 W8 O6 97.5(3) . .
O17 W8 O6 87.0(2) . .
O19 W8 O6 91.0(2) . .
O39 W8 O6 159.9(2) . .
O18 W8 O21 169.8(2) . .
O17 W8 O21 84.7(2) . .
O19 W8 O21 73.2(2) . .
O39 W8 O21 85.9(2) . .
O6 W8 O21 74.5(2) . .
O15 W9 O16 103.4(3) . .
O15 W9 O17 97.3(3) . .
O16 W9 O17 91.3(2) . .
O15 W9 O14 94.0(3) . .
O16 W9 O14 91.9(3) . .
O17 W9 O14 167.2(2) . .
O15 W9 O23 157.8(3) . .
O16 W9 O23 97.5(2) . .
O17 W9 O23 89.7(2) . .
O14 W9 O23 77.7(2) . .
O15 W9 O2 85.6(3) . .
O16 W9 O2 171.0(2) . .
O17 W9 O2 87.0(2) . .
O14 W9 O2 88.0(2) . .
O23 W9 O2 73.7(2) . .
O15 W9 W3 126.6(2) . .
O16 W9 W3 92.51(18) . .
O17 W9 W3 133.39(17) . .
O14 W9 W3 34.05(17) . .
O23 W9 W3 43.81(15) . .
O2 W9 W3 82.31(16) . .
O37 W10 O39 101.6(3) . .
O37 W10 O33 100.4(3) . .
O39 W10 O33 90.6(3) . .
O37 W10 O36 100.0(3) . .
O39 W10 O36 158.1(2) . .
O33 W10 O36 89.6(2) . .
O37 W10 O16 98.7(3) . .
O39 W10 O16 85.6(2) . .
O33 W10 O16 160.8(2) . .
O36 W10 O16 87.1(2) . .
O37 W10 O22 170.6(2) . .
O39 W10 O22 85.6(2) . .
O33 W10 O22 73.2(2) . .
O36 W10 O22 73.5(2) . .
O16 W10 O22 87.7(2) . .
O35 W11 O32 101.7(3) . .
O35 W11 O38 100.1(3) . .
O32 W11 O38 88.8(2) . .
O35 W11 O36 100.1(3) . .
O32 W11 O36 158.0(2) . .
O38 W11 O36 90.6(2) . .
O35 W11 O34 101.2(3) . .
O32 W11 O34 86.1(2) . .
O38 W11 O34 158.7(2) . .
O36 W11 O34 86.6(2) . .
O35 W11 O22 170.0(3) . .
O32 W11 O22 83.3(2) . .
O38 W11 O22 88.7(2) . .
O36 W11 O22 74.6(2) . .
O34 W11 O22 70.3(2) . .
O3 W12 O4 100.7(3) . .
O3 W12 O2 99.9(3) . .
O4 W12 O2 92.2(2) . .
O3 W12 O1 96.2(3) . .
O4 W12 O1 162.1(3) . .
O2 W12 O1 90.8(2) . .
O3 W12 O5 98.1(3) . .
O4 W12 O5 85.8(2) . .
O2 W12 O5 161.9(2) . .
O1 W12 O5 85.9(2) . .
O3 W12 O23 169.4(2) . .
O4 W12 O23 88.4(2) . .
O2 W12 O23 73.9(2) . .
O1 W12 O23 75.5(2) . .
O5 W12 O23 88.0(2) . .

loop_
_geom_bond_atom_site_label_1
_geom_bond_atom_site_label_2
_geom_bond_distance
_geom_bond_site_symmetry_2
C1 N7 1.303(12) .
C1 C2 1.404(13) .
C1 H1 0.9300 .
C2 C3 1.336(13) .
C2 H2 0.9300 .
C3 C4 1.386(14) .
C3 H3 0.9300 .
C4 C5 1.386(14) .
C4 H4 0.9300 .
C5 N7 1.347(12) .
C5 C6 1.496(14) .
C6 N5 1.339(12) .
C6 C7 1.400(13) .
C7 C8 1.386(15) .
C7 H7 0.9300 .
C8 C9 1.448(14) .
C8 C56 1.512(15) .
C9 C10 1.451(13) .
C9 H9 0.9300 .
C10 N5 1.358(12) .
C10 C11 1.477(13) .
C11 N6 1.320(12) .
C11 C12 1.335(13) .
C12 C13 1.416(13) .
C12 H12 0.9300 .
C13 C14 1.396(13) .
C13 H13 0.9300 .
C14 C15 1.380(13) .
C14 H14 0.9300 .
C15 N6 1.330(12) .
C15 H15 0.9300 .
C16 N10 1.350(12) .
C16 C17 1.434(13) .
C16 H16 0.9300 .
C17 C49 1.328(14) .
C17 H17 0.9300 .
C18 C19 1.417(14) .
C18 C49 1.465(15) .
C18 H18 0.9300 .
C19 N10 1.362(12) .
C19 C20 1.475(14) .
C20 N9 1.315(12) .
C20 C21 1.388(13) .
C21 C22 1.435(15) .
C21 H21 0.9300 .
C22 C23 1.394(14) .
C22 C48 1.519(15) .
C23 C24 1.411(14) .
C23 H23 0.9300 .
C24 N9 1.349(13) .
C24 C25 1.480(14) .
C25 N11 1.338(13) .
C25 C26 1.354(14) .
C26 C51 1.404(14) .
C26 H26 0.9300 .
C27 N11 1.347(12) .
C27 C50 1.449(14) .
C27 H27 0.9300 .
C28 N3 1.367(11) .
C28 C46 1.400(13) .
C28 H28 0.9300 .
C29 N3 1.341(11) .
C29 C45 1.385(13) .
C29 C30 1.513(13) .
C30 N1 1.347(12) .
C30 C31 1.390(13) .
C31 C32 1.447(13) .
C31 H31 0.9300 .
C32 C40 1.323(14) .
C32 C37 1.454(13) .
C33 N1 1.303(12) .
C33 C40 1.435(13) .
C33 C34 1.474(13) .
C34 N2 1.354(11) .
C34 C41 1.390(13) .
C35 N2 1.329(11) .
C35 C36 1.370(12) .
C35 H35 0.9300 .
C36 C42 1.389(12) .
C36 H36 0.9300 .
C37 C38 1.410(15) .
C37 N4 1.411(14) .
C38 C39 1.407(14) .
C38 H38 0.9300 .
C39 C43 1.416(16) .
C39 H39 0.9300 .
C40 H40 0.9300 .
C41 C42 1.352(13) .
C41 H41 0.9300 .
C42 H42 0.9300 .
C43 C44 1.309(16) .
C43 H43 0.9300 .
C44 N4 1.373(13) .
C44 H44 0.9300 .
C45 C47 1.370(13) .
C45 H45 0.9300 .
C46 C47 1.361(13) .
C46 H46 0.9300 .
C47 H47 0.9300 .
C48 N12 1.322(14) .
C48 C52 1.369(16) .
C49 H49 0.9300 .
C50 C51 1.275(15) .
C50 H50 0.9300 .
C51 H51 0.9300 .
C52 C53 1.419(16) .
C52 H52 0.9300 .
C53 C54 1.357(16) .
C53 H53 0.9300 .
C54 C55 1.443(17) .
C54 H54 0.9300 .
C55 N12 1.330(14) .
C55 H55 0.9300 .
C56 N8 1.305(14) .
C56 C57 1.362(16) .
C57 C58 1.397(15) .
C57 H57 0.9300 .
C58 C60 1.405(17) .
C58 H58 0.9300 .
C60 C59 1.337(17) .
C60 H60 0.9300 .
C59 N8 1.406(14) .
C59 H59 0.9300 .
Cu1 O40 1.930(5) .
Cu1 N1 1.941(7) .
Cu1 N3 2.009(8) .
Cu1 N2 2.028(7) .
Cu1 O1W 2.380(6) .
Cu2 N5 1.912(8) .
Cu2 O8 1.932(6) .
Cu2 N6 2.023(8) .
Cu2 N7 2.027(8) .
Cu2 O2W 2.179(6) .
Cu3 N9 1.898(8) .
Cu3 O2 1.945(6) .
Cu3 N11 1.988(8) .
Cu3 N10 2.018(8) .
Cu3 O30 2.312(6) 1_655
Cu3 O15 2.555(6) .
O1 W12 1.938(6) .
O1 W3 1.956(6) .
O2 W12 1.924(6) .
O2 W9 2.076(6) .
O3 W12 1.769(6) .
O4 W12 1.877(6) .
O4 W6 1.955(6) .
O5 W1 1.857(6) .
O5 W12 1.968(6) .
O6 W6 1.917(6) .
O6 W8 1.954(6) .
O7 W6 1.722(6) .
O8 W1 1.767(6) .
O9 W1 1.905(6) .
O9 W6 1.931(6) .
O10 W6 1.907(6) .
O10 W2 1.959(6) .
O11 W1 2.010(5) .
O11 W5 2.168(5) .
O11 W4 2.214(5) .
O12 W3 1.901(6) .
O12 W4 1.936(6) .
O13 W3 1.738(6) .
O14 W3 1.924(6) .
O14 W9 1.941(6) .
O15 W9 1.755(6) .
O16 W9 1.852(5) .
O16 W10 1.962(5) .
O17 W9 1.899(6) .
O17 W8 1.922(6) .
O18 W8 1.710(6) .
O19 W8 1.925(6) .
O19 W2 1.929(6) .
O20 W2 1.879(6) .
O20 W7 1.938(6) .
O21 W6 2.258(5) .
O21 W8 2.264(6) .
O21 W2 2.282(5) .
O22 W7 2.212(6) .
O22 W11 2.267(6) .
O22 W10 2.321(6) .
O23 W9 2.034(6) .
O23 W12 2.163(5) .
O23 W3 2.228(5) .
O24 W2 1.761(6) .
O25 W4 1.943(6) .
O25 W1 1.969(6) .
O26 W2 1.891(6) .
O26 W5 1.932(6) .
O27 W5 1.756(6) .
O28 W5 1.886(6) .
O28 W4 1.959(6) .
O29 W7 1.898(6) .
O29 W5 1.919(6) .
O30 W7 1.670(7) .
O30 Cu3 2.312(6) 1_455
O31 W4 1.723(6) .
O32 W11 1.891(6) .
O32 W4 1.952(6) .
O33 W7 1.934(6) .
O33 W10 1.939(6) .
O34 W7 1.845(6) .
O34 W11 2.002(6) .
O35 W11 1.697(6) .
O36 W10 1.942(6) .
O36 W11 1.947(6) .
O37 W10 1.708(6) .
O38 W11 1.899(6) .
O38 W3 1.916(6) .
O39 W10 1.898(6) .
O39 W8 1.932(6) .
O40 W1 2.016(6) .
O40 W5 2.017(6) .
W1 W4 3.1938(5) .
W3 W9 3.1952(5) .
